data_7200752
loop_
_publ_author_name
'Hwu, Jih Ru'
'Hsu, Yung Chang'
'Josephrajan, Thainashmuthu'
'Tsay, Shwu-Chen'

_publ_section_title
;
 Fine tuning of blue photoluminescence from indoles for device
 fabrication
;
_journal_issue 19
_journal_name_full 'Journal of Materials Chemistry'
_journal_page_first 3084
_journal_paper_doi 10.1039/b821246e
_journal_volume 19
_journal_year 2009
_chemical_formula_sum 'C21 H21 Cl2 N O6'
_chemical_formula_weight 454.29
_chemical_name_systematic
;
?
;
_space_group_IT_number 14
_symmetry_cell_setting monoclinic
_symmetry_space_group_name_Hall '-P 2ybc'
_symmetry_space_group_name_H-M 'P 1 21/c 1'
_atom_sites_solution_hydrogens geom
_atom_sites_solution_primary direct
_atom_sites_solution_secondary difmap
_audit_creation_method SHELXL-97
_cell_angle_alpha 90.00
_cell_angle_beta 114.759(4)
_cell_angle_gamma 90.00
_cell_formula_units_Z 4
_cell_length_a 12.3962(19)
_cell_length_b 14.120(2)
_cell_length_c 13.920(2)
_cell_measurement_reflns_used 2904
_cell_measurement_temperature 294(2)
_cell_measurement_theta_max 25
_cell_measurement_theta_min 2.5
_cell_volume 2212.5(6)
_computing_cell_refinement 'Bruker SMART'
_computing_data_collection 'Bruker SMART'
_computing_data_reduction 'Bruker SAINT'
_computing_molecular_graphics 'Bruker SHELXTL'
_computing_publication_material 'Bruker SHELXTL'
_computing_structure_refinement 'SHELXL-97 (Sheldrick, 1997)'
_computing_structure_solution 'SHELXS-97 (Sheldrick, 1990)'
_diffrn_ambient_temperature 294(2)
_diffrn_measured_fraction_theta_full 0.998
_diffrn_measured_fraction_theta_max 0.998
_diffrn_measurement_device_type 'CCD area detector'
_diffrn_measurement_method 'phi and omega scans'
_diffrn_radiation_monochromator graphite
_diffrn_radiation_source 'fine-focus sealed tube'
_diffrn_radiation_type MoK\a
_diffrn_radiation_wavelength 0.71073
_diffrn_reflns_av_R_equivalents 0.0346
_diffrn_reflns_av_sigmaI/netI 0.0329
_diffrn_reflns_limit_h_max 14
_diffrn_reflns_limit_h_min -11
_diffrn_reflns_limit_k_max 16
_diffrn_reflns_limit_k_min -16
_diffrn_reflns_limit_l_max 16
_diffrn_reflns_limit_l_min -16
_diffrn_reflns_number 12646
_diffrn_reflns_theta_full 25.08
_diffrn_reflns_theta_max 25.08
_diffrn_reflns_theta_min 1.81
_exptl_absorpt_coefficient_mu 0.330
_exptl_absorpt_correction_T_max 0.97617
_exptl_absorpt_correction_T_min 0.91053
_exptl_absorpt_correction_type empirical
_exptl_crystal_colour Colorless
_exptl_crystal_density_diffrn 1.364
_exptl_crystal_density_meas ?
_exptl_crystal_density_method .
_exptl_crystal_description Columnar
_exptl_crystal_F_000 944
_exptl_crystal_size_max 0.40
_exptl_crystal_size_mid 0.20
_exptl_crystal_size_min 0.20
_refine_diff_density_max 0.675
_refine_diff_density_min -0.648
_refine_diff_density_rms 0.056
_refine_ls_extinction_method none
_refine_ls_goodness_of_fit_ref 1.058
_refine_ls_hydrogen_treatment mixed
_refine_ls_matrix_type full
_refine_ls_number_parameters 271
_refine_ls_number_reflns 3927
_refine_ls_number_restraints 0
_refine_ls_restrained_S_all 1.058
_refine_ls_R_factor_all 0.0991
_refine_ls_R_factor_gt 0.0704
_refine_ls_shift/su_max 0.000
_refine_ls_shift/su_mean 0.000
_refine_ls_structure_factor_coef Fsqd
_refine_ls_weighting_details 'calc w=1/[\s^2^(Fo^2^)+(0.1481P)^2^+0.0000P] where P=(Fo^2^+2Fc^2^)/3'
_refine_ls_weighting_scheme calc
_refine_ls_wR_factor_gt 0.2158
_refine_ls_wR_factor_ref 0.2365
_reflns_number_gt 2468
_reflns_number_total 3927
_reflns_threshold_expression >2sigma(I)
_cod_data_source_file b821246e.txt
_cod_data_source_block mr62m
_cod_depositor_comments
;
The following automatic conversions were performed:
'_symmetry_cell_setting' value 'Monoclinic' changed to 'monoclinic'
according to '/home/saulius/struct/CIF-dictionaries/cif_core.dic'
dictionary named 'cif_core.dic' version 2.4.1 from 2010-06-29.

Automatic conversion script
Id: cif_fix_enum 1527 2010-12-29 10:47:43Z saulius 
;
_cod_original_sg_symbol_H-M P2(1)/c
_cod_database_code 7200752

loop_
_symmetry_equiv_pos_as_xyz
'x, y, z'
'-x, y+1/2, -z+1/2'
'-x, -y, -z'
'x, -y-1/2, z-1/2'

loop_
_atom_site_label
_atom_site_type_symbol
_atom_site_fract_x
_atom_site_fract_y
_atom_site_fract_z
_atom_site_U_iso_or_equiv
_atom_site_adp_type
_atom_site_occupancy
_atom_site_symmetry_multiplicity
_atom_site_calc_flag
_atom_site_refinement_flags
_atom_site_disorder_assembly
_atom_site_disorder_group
Cl1 Cl -0.46265(16) 0.6281(2) 1.18718(16) 0.2029(11) Uani 1 1 d . . .
Cl2 Cl -0.3452(4) 0.5981(2) 1.0515(3) 0.2824(19) Uani 1 1 d . . .
O1 O 0.4284(2) 0.71462(19) 0.40349(19) 0.0756(7) Uani 1 1 d . . .
O2 O 0.52060(19) 0.60392(17) 0.56419(19) 0.0721(7) Uani 1 1 d . . .
O3 O 0.2139(2) 0.40428(16) 0.5528(2) 0.0733(7) Uani 1 1 d . . .
O4 O 0.1451(2) 0.33249(15) 0.6589(2) 0.0703(7) Uani 1 1 d . . .
O5 O -0.0765(3) 0.35177(17) 0.8756(2) 0.0860(8) Uani 1 1 d . . .
O6 O -0.1640(2) 0.47869(18) 0.9035(2) 0.0825(8) Uani 1 1 d . . .
N1 N 0.0829(2) 0.65128(17) 0.6304(2) 0.0571(7) Uani 1 1 d . . .
H1A H 0.0787 0.7103 0.6140 0.068 Uiso 1 1 calc R . .
C1 C 0.1670(3) 0.6757(2) 0.4591(2) 0.0579(8) Uani 1 1 d . . .
H1B H 0.0878 0.6938 0.4345 0.070 Uiso 1 1 calc R . .
C2 C 0.2346(3) 0.7097(2) 0.4092(3) 0.0619(8) Uani 1 1 d . . .
H2A H 0.2007 0.7498 0.3511 0.074 Uiso 1 1 calc R . .
C3 C 0.3529(3) 0.6842(2) 0.4456(3) 0.0581(8) Uani 1 1 d . . .
C4 C 0.4022(3) 0.6242(2) 0.5331(2) 0.0563(8) Uani 1 1 d . . .
C5 C 0.3341(3) 0.5896(2) 0.5816(3) 0.0561(8) Uani 1 1 d . . .
H5A H 0.3672 0.5488 0.6392 0.067 Uiso 1 1 calc R . .
C6 C 0.2139(3) 0.6161(2) 0.5438(2) 0.0536(8) Uani 1 1 d . . .
C7 C 0.1438(3) 0.5845(2) 0.6014(2) 0.0524(7) Uani 1 1 d . . .
C8 C 0.1264(3) 0.4982(2) 0.6396(2) 0.0525(8) Uani 1 1 d . . .
C9 C 0.0560(2) 0.5142(2) 0.6971(2) 0.0507(7) Uani 1 1 d . . .
C10 C 0.0120(3) 0.4570(2) 0.7543(2) 0.0545(8) Uani 1 1 d . . .
H10A H 0.0274 0.3923 0.7603 0.065 Uiso 1 1 calc R . .
C11 C -0.0552(3) 0.49793(19) 0.8023(2) 0.0539(8) Uani 1 1 d . . .
C12 C -0.0788(3) 0.5960(2) 0.7934(3) 0.0584(8) Uani 1 1 d . . .
H12A H -0.1233 0.6223 0.8263 0.070 Uiso 1 1 calc R . .
C13 C -0.0373(3) 0.6532(2) 0.7371(3) 0.0590(8) Uani 1 1 d . . .
H13A H -0.0530 0.7179 0.7309 0.071 Uiso 1 1 calc R . .
C14 C 0.0295(3) 0.6111(2) 0.6892(2) 0.0532(8) Uani 1 1 d . . .
C15 C 0.3817(4) 0.7783(4) 0.3169(4) 0.1089(16) Uani 1 1 d . . .
H15A H 0.4425 0.7943 0.2940 0.163 Uiso 1 1 calc R . .
H15B H 0.3547 0.8348 0.3383 0.163 Uiso 1 1 calc R . .
H15C H 0.3164 0.7490 0.2597 0.163 Uiso 1 1 calc R . .
C16 C 0.5762(3) 0.5430(3) 0.6518(3) 0.0855(12) Uani 1 1 d . . .
H16A H 0.6581 0.5347 0.6649 0.128 Uiso 1 1 calc R . .
H16B H 0.5369 0.4826 0.6368 0.128 Uiso 1 1 calc R . .
H16C H 0.5715 0.5702 0.7131 0.128 Uiso 1 1 calc R . .
C17 C 0.1624(3) 0.4037(2) 0.6203(3) 0.0568(8) Uani 1 1 d . . .
C18 C 0.2542(4) 0.3144(3) 0.5315(3) 0.0869(12) Uani 1 1 d . . .
H18A H 0.2896 0.3232 0.4826 0.130 Uiso 1 1 calc R . .
H18B H 0.1879 0.2719 0.5014 0.130 Uiso 1 1 calc R . .
H18C H 0.3119 0.2881 0.5962 0.130 Uiso 1 1 calc R . .
C19 C -0.0987(3) 0.4349(2) 0.8624(2) 0.0594(8) Uani 1 1 d . . .
C20 C -0.2086(4) 0.4199(3) 0.9636(4) 0.0955(13) Uani 1 1 d . . .
H20A H -0.2544 0.4579 0.9901 0.143 Uiso 1 1 calc R . .
H20D H -0.1432 0.3918 1.0218 0.143 Uiso 1 1 calc R . .
H20B H -0.2580 0.3709 0.9189 0.143 Uiso 1 1 calc R . .
C21 C -0.3813(5) 0.6701(4) 1.1223(5) 0.1259(19) Uani 1 1 d . . .
H21A H -0.4259 0.7216 1.0768 0.151 Uiso 1 1 calc R . .
H21B H -0.3087 0.6971 1.1749 0.151 Uiso 1 1 calc R . .

loop_
_atom_site_aniso_label
_atom_site_aniso_U_11
_atom_site_aniso_U_22
_atom_site_aniso_U_33
_atom_site_aniso_U_23
_atom_site_aniso_U_13
_atom_site_aniso_U_12
Cl1 0.1092(13) 0.335(3) 0.1573(16) 0.0465(18) 0.0488(12) -0.0225(15)
Cl2 0.416(5) 0.182(2) 0.331(4) 0.008(2) 0.236(4) 0.116(3)
O1 0.0628(14) 0.0909(18) 0.0805(16) 0.0229(13) 0.0374(13) 0.0028(12)
O2 0.0477(13) 0.0818(16) 0.0846(16) 0.0173(13) 0.0257(12) 0.0029(11)
O3 0.0900(18) 0.0577(15) 0.0915(17) -0.0064(11) 0.0570(15) 0.0010(11)
O4 0.0788(16) 0.0457(13) 0.1006(18) 0.0033(12) 0.0515(14) 0.0017(11)
O5 0.122(2) 0.0487(14) 0.120(2) 0.0010(14) 0.0827(19) -0.0025(13)
O6 0.0968(19) 0.0641(15) 0.117(2) 0.0054(14) 0.0742(18) 0.0045(13)
N1 0.0559(15) 0.0397(13) 0.0775(17) 0.0046(12) 0.0297(14) 0.0003(11)
C1 0.0474(17) 0.0599(19) 0.066(2) 0.0041(15) 0.0229(15) 0.0020(14)
C2 0.058(2) 0.064(2) 0.0589(19) 0.0094(15) 0.0199(16) 0.0022(16)
C3 0.0545(18) 0.0582(19) 0.0634(19) 0.0033(15) 0.0266(16) -0.0049(14)
C4 0.0435(17) 0.0580(18) 0.0644(19) 0.0001(15) 0.0197(15) -0.0033(13)
C5 0.0482(17) 0.0544(18) 0.0611(19) 0.0037(14) 0.0183(15) -0.0033(13)
C6 0.0495(18) 0.0501(17) 0.0594(18) -0.0015(14) 0.0212(15) -0.0044(13)
C7 0.0432(15) 0.0483(17) 0.0620(18) -0.0002(14) 0.0185(14) -0.0023(13)
C8 0.0504(17) 0.0436(17) 0.0645(19) -0.0020(13) 0.0249(15) -0.0014(13)
C9 0.0477(16) 0.0422(16) 0.0617(18) -0.0027(13) 0.0224(15) -0.0048(12)
C10 0.0572(18) 0.0398(16) 0.0680(19) -0.0051(13) 0.0277(16) -0.0033(13)
C11 0.0565(18) 0.0412(17) 0.0655(19) -0.0078(13) 0.0271(16) -0.0069(13)
C12 0.0576(18) 0.0483(18) 0.076(2) -0.0100(15) 0.0351(17) 0.0007(14)
C13 0.0608(19) 0.0364(16) 0.082(2) -0.0047(15) 0.0323(18) 0.0008(13)
C14 0.0499(17) 0.0433(16) 0.0645(19) 0.0018(13) 0.0221(15) -0.0034(13)
C15 0.096(3) 0.138(4) 0.103(3) 0.057(3) 0.051(3) 0.010(3)
C16 0.060(2) 0.100(3) 0.089(3) 0.024(2) 0.024(2) 0.018(2)
C17 0.0471(17) 0.0528(19) 0.071(2) -0.0046(15) 0.0253(16) -0.0025(13)
C18 0.099(3) 0.076(3) 0.103(3) -0.012(2) 0.059(3) 0.012(2)
C19 0.066(2) 0.0470(18) 0.070(2) -0.0073(15) 0.0330(18) -0.0059(15)
C20 0.112(3) 0.089(3) 0.120(3) 0.005(2) 0.084(3) -0.004(2)
C21 0.117(4) 0.133(5) 0.120(4) 0.020(3) 0.042(3) 0.029(3)

loop_
_atom_type_symbol
_atom_type_description
_atom_type_scat_dispersion_real
_atom_type_scat_dispersion_imag
_atom_type_scat_source
C C 0.0033 0.0016 'International Tables Vol C Tables 4.2.6.8 and 6.1.1.4'
H H 0.0000 0.0000 'International Tables Vol C Tables 4.2.6.8 and 6.1.1.4'
N N 0.0061 0.0033 'International Tables Vol C Tables 4.2.6.8 and 6.1.1.4'
O O 0.0106 0.0060 'International Tables Vol C Tables 4.2.6.8 and 6.1.1.4'
Cl Cl 0.1484 0.1585 'International Tables Vol C Tables 4.2.6.8 and 6.1.1.4'

loop_
_geom_angle_atom_site_label_1
_geom_angle_atom_site_label_2
_geom_angle_atom_site_label_3
_geom_angle
_geom_angle_site_symmetry_1
_geom_angle_site_symmetry_3
_geom_angle_publ_flag
C3 O1 C15 117.1(3) . . ?
C4 O2 C16 118.0(3) . . ?
C17 O3 C18 116.6(3) . . ?
C19 O6 C20 115.7(3) . . ?
C7 N1 C14 110.7(2) . . ?
C7 N1 H1A 124.6 . . ?
C14 N1 H1A 124.6 . . ?
C6 C1 C2 121.4(3) . . ?
C6 C1 H1B 119.3 . . ?
C2 C1 H1B 119.3 . . ?
C1 C2 C3 119.9(3) . . ?
C1 C2 H2A 120.0 . . ?
C3 C2 H2A 120.0 . . ?
O1 C3 C2 124.9(3) . . ?
O1 C3 C4 115.9(3) . . ?
C2 C3 C4 119.1(3) . . ?
C5 C4 O2 124.4(3) . . ?
C5 C4 C3 120.7(3) . . ?
O2 C4 C3 114.9(3) . . ?
C4 C5 C6 119.6(3) . . ?
C4 C5 H5A 120.2 . . ?
C6 C5 H5A 120.2 . . ?
C1 C6 C5 119.2(3) . . ?
C1 C6 C7 121.4(3) . . ?
C5 C6 C7 119.2(3) . . ?
N1 C7 C8 107.5(3) . . ?
N1 C7 C6 118.3(3) . . ?
C8 C7 C6 134.2(3) . . ?
C7 C8 C9 107.8(3) . . ?
C7 C8 C17 128.5(3) . . ?
C9 C8 C17 123.5(3) . . ?
C10 C9 C14 118.4(3) . . ?
C10 C9 C8 134.8(3) . . ?
C14 C9 C8 106.8(3) . . ?
C11 C10 C9 119.2(3) . . ?
C11 C10 H10A 120.4 . . ?
C9 C10 H10A 120.4 . . ?
C10 C11 C12 120.5(3) . . ?
C10 C11 C19 117.2(3) . . ?
C12 C11 C19 122.3(3) . . ?
C13 C12 C11 121.2(3) . . ?
C13 C12 H12A 119.4 . . ?
C11 C12 H12A 119.4 . . ?
C12 C13 C14 117.6(3) . . ?
C12 C13 H13A 121.2 . . ?
C14 C13 H13A 121.2 . . ?
N1 C14 C13 129.8(3) . . ?
N1 C14 C9 107.1(3) . . ?
C13 C14 C9 123.1(3) . . ?
O1 C15 H15A 109.5 . . ?
O1 C15 H15B 109.5 . . ?
H15A C15 H15B 109.5 . . ?
O1 C15 H15C 109.5 . . ?
H15A C15 H15C 109.5 . . ?
H15B C15 H15C 109.5 . . ?
O2 C16 H16A 109.5 . . ?
O2 C16 H16B 109.5 . . ?
H16A C16 H16B 109.5 . . ?
O2 C16 H16C 109.5 . . ?
H16A C16 H16C 109.5 . . ?
H16B C16 H16C 109.5 . . ?
O4 C17 O3 123.1(3) . . ?
O4 C17 C8 123.7(3) . . ?
O3 C17 C8 113.2(3) . . ?
O3 C18 H18A 109.5 . . ?
O3 C18 H18B 109.5 . . ?
H18A C18 H18B 109.5 . . ?
O3 C18 H18C 109.5 . . ?
H18A C18 H18C 109.5 . . ?
H18B C18 H18C 109.5 . . ?
O5 C19 O6 122.2(3) . . ?
O5 C19 C11 124.3(3) . . ?
O6 C19 C11 113.5(3) . . ?
O6 C20 H20A 109.5 . . ?
O6 C20 H20D 109.5 . . ?
H20A C20 H20D 109.5 . . ?
O6 C20 H20B 109.5 . . ?
H20A C20 H20B 109.5 . . ?
H20D C20 H20B 109.5 . . ?
Cl2 C21 Cl1 118.7(4) . . ?
Cl2 C21 H21A 107.6 . . ?
Cl1 C21 H21A 107.6 . . ?
Cl2 C21 H21B 107.6 . . ?
Cl1 C21 H21B 107.6 . . ?
H21A C21 H21B 107.1 . . ?

loop_
_geom_bond_atom_site_label_1
_geom_bond_atom_site_label_2
_geom_bond_distance
_geom_bond_site_symmetry_2
_geom_bond_publ_flag
Cl1 C21 1.717(6) . ?
Cl2 C21 1.605(6) . ?
O1 C3 1.365(4) . ?
O1 C15 1.419(5) . ?
O2 C4 1.376(4) . ?
O2 C16 1.414(4) . ?
O3 C17 1.338(4) . ?
O3 C18 1.440(4) . ?
O4 C17 1.201(4) . ?
O5 C19 1.202(4) . ?
O6 C19 1.324(4) . ?
O6 C20 1.443(4) . ?
N1 C7 1.370(4) . ?
N1 C14 1.373(4) . ?
N1 H1A 0.8600 . ?
C1 C6 1.365(4) . ?
C1 C2 1.379(4) . ?
C1 H1B 0.9300 . ?
C2 C3 1.384(5) . ?
C2 H2A 0.9300 . ?
C3 C4 1.396(5) . ?
C4 C5 1.374(4) . ?
C5 C6 1.407(4) . ?
C5 H5A 0.9300 . ?
C6 C7 1.477(4) . ?
C7 C8 1.382(4) . ?
C8 C9 1.428(4) . ?
C8 C17 1.467(4) . ?
C9 C10 1.396(4) . ?
C9 C14 1.400(4) . ?
C10 C11 1.394(4) . ?
C10 H10A 0.9300 . ?
C11 C12 1.410(4) . ?
C11 C19 1.470(4) . ?
C12 C13 1.367(4) . ?
C12 H12A 0.9300 . ?
C13 C14 1.394(4) . ?
C13 H13A 0.9300 . ?
C15 H15A 0.9600 . ?
C15 H15B 0.9600 . ?
C15 H15C 0.9600 . ?
C16 H16A 0.9600 . ?
C16 H16B 0.9600 . ?
C16 H16C 0.9600 . ?
C18 H18A 0.9600 . ?
C18 H18B 0.9600 . ?
C18 H18C 0.9600 . ?
C20 H20A 0.9600 . ?
C20 H20D 0.9600 . ?
C20 H20B 0.9600 . ?
C21 H21A 0.9700 . ?
C21 H21B 0.9700 . ?

loop_
_cod_related_entry_id
_cod_related_entry_database
_cod_related_entry_code
1 ChemSpider 30653570
